data_4123340
loop_
_publ_author_name
'Zhao, Xiang'
'Bu, Xianhui'
'Zhai, Quan-Guo'
'Tran, Huy'
'Feng, Pingyun'

_publ_section_title
;
 Pore space partition by symmetry-matching regulated ligand insertion and
 dramatic tuning on carbon dioxide uptake.
;
_journal_issue 4
_journal_name_full 'Journal of the American Chemical Society'
_journal_page_first 1396
_journal_page_last 1399
_journal_paper_doi 10.1021/ja512137t
_journal_volume 137
_journal_year 2015
_chemical_formula_moiety 'C60 H36 N6 Ni3 O13'
_chemical_formula_sum 'C60 H36 N6 Ni3 O13'
_chemical_formula_weight 1225.05
_chemical_name_systematic
; 
 ? 
;
_space_group_IT_number 194
_symmetry_cell_setting hexagonal
_symmetry_space_group_name_Hall '-P 6c 2c'
_symmetry_space_group_name_H-M 'P 63/m m c'
_atom_sites_solution_hydrogens geom
_atom_sites_solution_primary direct
_atom_sites_solution_secondary difmap
_audit_creation_method SHELXL-97
_cell_angle_alpha 90.00
_cell_angle_beta 90.00
_cell_angle_gamma 120.00
_cell_formula_units_Z 2
_cell_length_a 16.6492(15)
_cell_length_b 16.6492(15)
_cell_length_c 25.836(3)
_cell_measurement_temperature 174(2)
_cell_volume 6202.2(11)
_computing_structure_refinement 'SHELXL-97 (Sheldrick, 1997)'
_computing_structure_solution 'SHELXS-97 (Sheldrick, 1990)'
_diffrn_ambient_temperature 174(2)
_diffrn_measured_fraction_theta_full 0.999
_diffrn_measured_fraction_theta_max 0.999
_diffrn_radiation_monochromator graphite
_diffrn_radiation_source 'fine-focus sealed tube'
_diffrn_radiation_type MoK\a
_diffrn_radiation_wavelength 0.71073
_diffrn_reflns_av_R_equivalents 0.0929
_diffrn_reflns_av_sigmaI/netI 0.0406
_diffrn_reflns_limit_h_max 18
_diffrn_reflns_limit_h_min -19
_diffrn_reflns_limit_k_max 15
_diffrn_reflns_limit_k_min -18
_diffrn_reflns_limit_l_max 29
_diffrn_reflns_limit_l_min -29
_diffrn_reflns_number 28471
_diffrn_reflns_theta_full 24.34
_diffrn_reflns_theta_max 24.34
_diffrn_reflns_theta_min 1.41
_exptl_absorpt_coefficient_mu 0.482
_exptl_absorpt_correction_T_max 0.7451
_exptl_absorpt_correction_T_min 0.5476
_exptl_absorpt_correction_type multi-scan
_exptl_absorpt_process_details 'SADABS 2007/2'
_exptl_crystal_colour green
_exptl_crystal_density_diffrn 0.656
_exptl_crystal_density_method 'not measured'
_exptl_crystal_description block
_exptl_crystal_F_000 1252
_exptl_crystal_size_max 0.56
_exptl_crystal_size_mid 0.50
_exptl_crystal_size_min 0.42
_refine_diff_density_max 0.433
_refine_diff_density_min -0.406
_refine_diff_density_rms 0.037
_refine_ls_extinction_coef 0.00014(6)
_refine_ls_extinction_expression Fc^*^=kFc[1+0.001xFc^2^\l^3^/sin(2\q)]^-1/4^
_refine_ls_extinction_method SHELXL
_refine_ls_goodness_of_fit_ref 1.005
_refine_ls_hydrogen_treatment mixed
_refine_ls_matrix_type full
_refine_ls_number_parameters 100
_refine_ls_number_reflns 1939
_refine_ls_number_restraints 134
_refine_ls_restrained_S_all 0.981
_refine_ls_R_factor_all 0.0550
_refine_ls_R_factor_gt 0.0355
_refine_ls_shift/su_max 0.022
_refine_ls_shift/su_mean 0.003
_refine_ls_structure_factor_coef Fsqd
_refine_ls_weighting_details 'calc w=1/[\s^2^(Fo^2^)+(0.0446P)^2^+0.0000P] where P=(Fo^2^+2Fc^2^)/3'
_refine_ls_weighting_scheme calc
_refine_ls_wR_factor_gt 0.0768
_refine_ls_wR_factor_ref 0.0817
_reflns_number_gt 1540
_reflns_number_total 1939
_reflns_threshold_expression >2sigma(I)
_cod_data_source_file ja512137t_si_002.cif
_cod_data_source_block CPM-35-Ni
_cod_depositor_comments
;
The following automatic conversions were performed:

'_symmetry_cell_setting' value 'Hexagonal' changed to 'hexagonal'
according to
/usr/data/users/saulius/crontab/automatic-downloads/rss-feeds/ACS/lib/dictionaries/cif_core.dic
dictionary named 'cif_core.dic' version 2.4.2 from 2011-04-26.

Automatic conversion script
Id: cif_fix_values 3008 2015-01-20 13:52:24Z robertas 

 Adding full bibliography for 4123335--4123341.cif.
;
_cod_original_cell_volume 6202.1(10)
_cod_original_sg_symbol_Hall '-P 6C 2C'
_cod_database_code 4123340

loop_
_symmetry_equiv_pos_as_xyz
'x, y, z'
'-y, x-y, z'
'-x+y, -x, z'
'-x, -y, z+1/2'
'y, -x+y, z+1/2'
'x-y, x, z+1/2'
'y, x, -z'
'x-y, -y, -z'
'-x, -x+y, -z'
'-y, -x, -z+1/2'
'-x+y, y, -z+1/2'
'x, x-y, -z+1/2'
'-x, -y, -z'
'y, -x+y, -z'
'x-y, x, -z'
'x, y, -z-1/2'
'-y, x-y, -z-1/2'
'-x+y, -x, -z-1/2'
'-y, -x, z'
'-x+y, y, z'
'x, x-y, z'
'y, x, z-1/2'
'x-y, -y, z-1/2'
'-x, -x+y, z-1/2'

loop_
_atom_site_label
_atom_site_type_symbol
_atom_site_fract_x
_atom_site_fract_y
_atom_site_fract_z
_atom_site_U_iso_or_equiv
_atom_site_adp_type
_atom_site_occupancy
_atom_site_symmetry_multiplicity
_atom_site_calc_flag
_atom_site_refinement_flags
_atom_site_disorder_assembly
_atom_site_disorder_group
Ni1 Ni 0.52894(3) 0.264468(14) 0.7500 0.02747(16) Uani 1 4 d SU . .
O1 O 0.6667 0.3333 0.7500 0.0516(13) Uani 1 12 d SU . .
O2 O 0.52070(9) 0.34517(10) 0.69282(5) 0.0594(4) Uani 1 1 d U . .
N2 N 0.04741(11) -0.04741(11) 0.7500 0.0549(10) Uani 1 4 d SU . .
N1 N 0.38465(19) 0.19232(10) 0.7500 0.0385(8) Uani 1 4 d SU . .
C6 C 0.57851(10) 0.42149(10) 0.67464(11) 0.0471(7) Uani 1 2 d SU A .
C3 C 0.1924(3) 0.09622(13) 0.7500 0.0493(11) Uani 1 4 d SU . .
C1 C 0.33735(19) 0.10063(18) 0.7500 0.0533(8) Uani 1 2 d SU . .
H1A H 0.3700 0.0688 0.7500 0.064 Uiso 1 2 calc SR . .
C4 C 0.0906(3) 0.04530(13) 0.7500 0.0502(11) Uani 1 4 d SU . .
C2 C 0.24221(18) 0.05030(19) 0.7500 0.0589(9) Uani 1 2 d SU . .
H2A H 0.2116 -0.0142 0.7500 0.071 Uiso 1 2 calc SR . .
C7 C 0.55346(12) 0.44654(12) 0.62340(11) 0.0622(9) Uani 1 2 d SU . .
C10 C 0.51050(14) 0.48950(14) 0.52633(14) 0.0861(13) Uani 1 2 d SU . .
C8 C 0.5998(12) 0.5306(13) 0.6022(7) 0.100(4) Uani 0.52(3) 1 d PU A 1
H8A H 0.6503 0.5770 0.6200 0.121 Uiso 0.52(3) 1 calc PR A 1
C9 C 0.5768(12) 0.5519(12) 0.5558(7) 0.109(4) Uani 0.52(3) 1 d PU A 1
H9A H 0.6094 0.6130 0.5443 0.131 Uiso 0.52(3) 1 calc PR A 1
C8' C 0.6269(15) 0.5207(14) 0.5944(8) 0.106(5) Uani 0.48(3) 1 d PU A -2
H8'A H 0.6866 0.5537 0.6079 0.127 Uiso 0.48(3) 1 calc PR A -2
C9' C 0.6066(14) 0.5421(13) 0.5455(8) 0.111(5) Uani 0.48(3) 1 d PU A -2
H9'A H 0.6529 0.5886 0.5255 0.134 Uiso 0.48(3) 1 calc PR A -2

loop_
_atom_site_aniso_label
_atom_site_aniso_U_11
_atom_site_aniso_U_22
_atom_site_aniso_U_33
_atom_site_aniso_U_23
_atom_site_aniso_U_13
_atom_site_aniso_U_12
Ni1 0.0277(3) 0.0291(2) 0.0252(2) 0.000 0.000 0.01386(14)
O1 0.0232(15) 0.0232(15) 0.109(4) 0.000 0.000 0.0116(7)
O2 0.0395(9) 0.0573(9) 0.0625(9) 0.0291(8) -0.0101(7) 0.0101(7)
N2 0.0301(14) 0.0301(14) 0.104(3) 0.000 0.000 0.0143(16)
N1 0.0268(17) 0.0304(14) 0.057(2) 0.000 0.000 0.0134(8)
C6 0.0461(13) 0.0461(13) 0.0487(17) 0.0074(7) -0.0074(7) 0.0227(16)
C3 0.027(2) 0.0338(17) 0.085(3) 0.000 0.000 0.0135(11)
C1 0.0305(16) 0.0265(16) 0.103(3) 0.000 0.000 0.0146(13)
C4 0.030(2) 0.0306(17) 0.090(3) 0.000 0.000 0.0152(11)
C2 0.0323(17) 0.0256(16) 0.116(3) 0.000 0.000 0.0127(14)
C7 0.0570(14) 0.0570(14) 0.0560(18) 0.0191(9) -0.0191(9) 0.0160(17)
C10 0.0762(17) 0.0762(17) 0.076(2) 0.0337(12) -0.0337(12) 0.016(2)
C8 0.086(7) 0.071(4) 0.083(5) 0.037(4) -0.049(5) -0.007(5)
C9 0.098(7) 0.077(4) 0.087(6) 0.044(4) -0.046(5) -0.005(5)
C8' 0.088(7) 0.087(5) 0.087(5) 0.048(4) -0.038(5) 0.002(5)
C9' 0.088(7) 0.093(5) 0.088(6) 0.046(4) -0.039(5) -0.005(5)

loop_
_atom_type_symbol
_atom_type_description
_atom_type_scat_dispersion_real
_atom_type_scat_dispersion_imag
_atom_type_scat_source
C C 0.0033 0.0016 'International Tables Vol C Tables 4.2.6.8 and 6.1.1.4'
H H 0.0000 0.0000 'International Tables Vol C Tables 4.2.6.8 and 6.1.1.4'
N N 0.0061 0.0033 'International Tables Vol C Tables 4.2.6.8 and 6.1.1.4'
O O 0.0106 0.0060 'International Tables Vol C Tables 4.2.6.8 and 6.1.1.4'
Ni Ni 0.3393 1.1124 'International Tables Vol C Tables 4.2.6.8 and 6.1.1.4'

loop_
_geom_angle_atom_site_label_1
_geom_angle_atom_site_label_2
_geom_angle_atom_site_label_3
_geom_angle
_geom_angle_site_symmetry_1
_geom_angle_site_symmetry_3
O1 Ni1 O2 93.33(4) . .
O1 Ni1 O2 93.33(4) . 16_557
O2 Ni1 O2 92.38(9) . 16_557
O1 Ni1 O2 93.33(4) . 21
O2 Ni1 O2 87.23(9) . 21
O2 Ni1 O2 173.35(7) 16_557 21
O1 Ni1 O2 93.33(4) . 12_556
O2 Ni1 O2 173.35(7) . 12_556
O2 Ni1 O2 87.23(9) 16_557 12_556
O2 Ni1 O2 92.38(9) 21 12_556
O1 Ni1 N1 180.00(3) . .
O2 Ni1 N1 86.67(4) . .
O2 Ni1 N1 86.67(4) 16_557 .
O2 Ni1 N1 86.67(4) 21 .
O2 Ni1 N1 86.67(4) 12_556 .
Ni1 O1 Ni1 120.0 2_655 .
Ni1 O1 Ni1 120.0 2_655 3_665
Ni1 O1 Ni1 120.0 . 3_665
C6 O2 Ni1 132.32(14) . .
C4 N2 C4 115.5(4) . 3
C1 N1 C1 117.9(3) . 21
C1 N1 Ni1 121.04(16) . .
C1 N1 Ni1 121.04(16) 21 .
O2 C6 O2 128.4(3) 19_665 .
O2 C6 C7 115.81(13) 19_665 .
O2 C6 C7 115.81(13) . .
C2 C3 C2 117.3(3) 21 .
C2 C3 C4 121.34(17) 21 .
C2 C3 C4 121.34(17) . .
N1 C1 C2 123.0(3) . .
N2 C4 N2 124.5(4) . 2
N2 C4 C3 117.7(2) . .
N2 C4 C3 117.7(2) 2 .
C1 C2 C3 119.4(3) . .
C8 C7 C8 109.1(14) 19_665 .
C8 C7 C8' 24.1(14) 19_665 19_665
C8 C7 C8' 118.6(4) . 19_665
C8 C7 C8' 118.6(5) 19_665 .
C8 C7 C8' 24.1(14) . .
C8' C7 C8' 117.3(17) 19_665 .
C8 C7 C6 123.8(7) 19_665 .
C8 C7 C6 123.8(7) . .
C8' C7 C6 117.4(8) 19_665 .
C8' C7 C6 117.4(8) . .
C9 C10 C9 109.1(15) . 19_665
C9 C10 C9' 26.2(12) . .
C9 C10 C9' 118.1(4) 19_665 .
C9 C10 C9' 118.1(4) . 19_665
C9 C10 C9' 26.2(12) 19_665 19_665
C9' C10 C9' 114.3(15) . 19_665
C9 C10 C10 123.1(7) . 13_666
C9 C10 C10 123.1(7) 19_665 13_666
C9' C10 C10 118.7(8) . 13_666
C9' C10 C10 118.7(8) 19_665 13_666
C7 C8 C9 123.1(10) . .
C10 C9 C8 122.7(11) . .
C9' C8' C7 118.5(11) . .
C8' C9' C10 118.8(11) . .

loop_
_geom_bond_atom_site_label_1
_geom_bond_atom_site_label_2
_geom_bond_distance
_geom_bond_site_symmetry_2
Ni1 O1 1.9859(4) .
Ni1 O2 2.0471(12) .
Ni1 O2 2.0471(12) 16_557
Ni1 O2 2.0471(12) 21
Ni1 O2 2.0471(12) 12_556
Ni1 N1 2.080(3) .
O1 Ni1 1.9859(4) 2_655
O1 Ni1 1.9859(5) 3_665
O2 C6 1.2404(16) .
N2 C4 1.338(2) .
N2 C4 1.338(2) 3
N1 C1 1.322(3) .
N1 C1 1.322(3) 21
C6 O2 1.2404(17) 19_665
C6 C7 1.508(4) .
C3 C2 1.380(3) 21
C3 C2 1.380(3) .
C3 C4 1.468(5) .
C1 C2 1.373(4) .
C4 N2 1.338(2) 2
C7 C8 1.333(18) 19_665
C7 C8 1.333(18) .
C7 C8' 1.44(2) 19_665
C7 C8' 1.44(2) .
C10 C9 1.315(15) .
C10 C9 1.315(15) 19_665
C10 C9' 1.474(18) .
C10 C9' 1.474(18) 19_665
C10 C10 1.489(6) 13_666
C8 C9 1.358(15) .
C8' C9' 1.399(18) .
